data_2206750
loop_
_publ_author_name
'Asmita Kumari'
'K. Vidyasagar'

_publ_section_title
;
 Rubidium thiogallate
;
_journal_coeditor_code MG6043
_journal_issue 9
_journal_name_full 'Acta Crystallographica Section E'
_journal_page_first i193
_journal_page_last i195
_journal_paper_doi 10.1107/S1600536805024815
_journal_volume 61
_journal_year 2005
_chemical_formula_iupac 'Rb Ga S2'
_chemical_formula_sum 'Ga Rb S2'
_chemical_formula_weight 219.31
_chemical_name_common 'Rubidium gallium disulfide'
_chemical_name_systematic 'Rubidium thiogallate'
_space_group_IT_number 15
_symmetry_cell_setting monoclinic
_symmetry_space_group_name_Hall '-C 2yc'
_symmetry_space_group_name_H-M 'C 1 2/c 1'
_atom_sites_solution_primary direct
_atom_sites_solution_secondary difmap
_audit_creation_method SHELXL-97
_cell_angle_alpha 90.00
_cell_angle_beta 99.69(10)
_cell_angle_gamma 90.00
_cell_formula_units_Z 16
_cell_length_a 10.484(15)
_cell_length_b 10.468(15)
_cell_length_c 15.390(16)
_cell_measurement_reflns_used 25
_cell_measurement_temperature 293(2)
_cell_measurement_theta_max 15
_cell_measurement_theta_min 10
_cell_volume 1665(4)
_computing_cell_refinement 'CAD-4 Software'
_computing_data_collection 'CAD-4 Software (Enraf--Nonius, 1989)'
_computing_data_reduction 'XCAD$ in  WinGX (Farrugia, 1999)'
_computing_molecular_graphics 'DIAMOND (Brandenburg, 1999) and ORTEP-3 (Farrugia, 1997)'
_computing_publication_material SHELXL97
_computing_structure_refinement 'SHELXL97 (Sheldrick, 1997)'
_computing_structure_solution 'SHELXL86 (Sheldrick, 1986)'
_diffrn_ambient_temperature 293(2)
_diffrn_measured_fraction_theta_full 1.000
_diffrn_measured_fraction_theta_max 1.000
_diffrn_measurement_device_type 'Enraf--Nonius CAD-4'
_diffrn_measurement_method \w--2\q
_diffrn_radiation_monochromator graphite
_diffrn_radiation_source 'fine-focus sealed tube'
_diffrn_radiation_type MoK\a
_diffrn_radiation_wavelength 0.71073
_diffrn_reflns_av_R_equivalents 0.0765
_diffrn_reflns_av_sigmaI/netI 0.0730
_diffrn_reflns_limit_h_max 8
_diffrn_reflns_limit_h_min -12
_diffrn_reflns_limit_k_max 8
_diffrn_reflns_limit_k_min -12
_diffrn_reflns_limit_l_max 18
_diffrn_reflns_limit_l_min -18
_diffrn_reflns_number 3083
_diffrn_reflns_theta_full 25.01
_diffrn_reflns_theta_max 25.01
_diffrn_reflns_theta_min 2.69
_diffrn_standards_decay_% 0
_diffrn_standards_interval_time 60
_diffrn_standards_number 2
_exptl_absorpt_coefficient_mu 18.992
_exptl_absorpt_correction_T_max 0.150
_exptl_absorpt_correction_T_min 0.076
_exptl_absorpt_correction_type psi-scan
_exptl_absorpt_process_details '(North et al., 1968)'
_exptl_crystal_colour brown
_exptl_crystal_density_diffrn 3.499
_exptl_crystal_density_method 'not measured'
_exptl_crystal_description block
_exptl_crystal_F_000 1600
_exptl_crystal_size_max 0.2
_exptl_crystal_size_mid 0.1
_exptl_crystal_size_min 0.1
_refine_diff_density_max 1.319
_refine_diff_density_min -1.352
_refine_ls_extinction_coef 0.00029(8)
_refine_ls_extinction_expression Fc^*^=kFc[1+0.001xFc^2^\l^3^/sin(2\q)]^-1/4^
_refine_ls_extinction_method SHELXL97
_refine_ls_goodness_of_fit_ref 1.193
_refine_ls_matrix_type full
_refine_ls_number_parameters 75
_refine_ls_number_reflns 1476
_refine_ls_number_restraints 0
_refine_ls_restrained_S_all 1.193
_refine_ls_R_factor_all 0.0867
_refine_ls_R_factor_gt 0.0531
_refine_ls_shift/su_max 0.000
_refine_ls_shift/su_mean 0.000
_refine_ls_structure_factor_coef Fsqd
_refine_ls_weighting_details 'calc w=1/[\s^2^(Fo^2^)+(0.0817P)^2^+20.9393P] where P=(Fo^2^+2Fc^2^)/3'
_refine_ls_weighting_scheme calc
_refine_ls_wR_factor_gt 0.1798
_refine_ls_wR_factor_ref 0.1861
_reflns_number_gt 895
_reflns_number_total 1476
_reflns_threshold_expression I>2\s(I)
_cod_data_source_file mg6043.cif
_cod_data_source_block I
_cod_depositor_comments
;
The following automatic conversions were performed:
'_geom_bond_publ_flag' value 'Y' changed to 'y' according to
'/home/saulius/struct/CIF-dictionaries/cif_core.dic' dictionary named
'cif_core.dic' version 2.4.1 from 2010-06-29 (24 times).

Automatic conversion script
Id: cif_fix_enum 1527 2010-12-29 10:47:43Z saulius 

The following automatic conversions were performed:

'_geom_bond_publ_flag' value 'Y' changed to 'y' according to
/home/saulius/struct/CIF-dictionaries/cif_core.dic dictionary named
'cif_core.dic' version 2.4.1 from 2010-06-29 (24 times).

Automatic conversion script
Id: cif_fix_values 1715 2011-07-08 13:25:40Z adriana 
;
_cod_original_sg_symbol_H-M 'C 2/c'
_cod_database_code 2206750
_cod_database_fobs_code 2206750

loop_
_symmetry_equiv_pos_as_xyz
'x, y, z'
'-x, y, -z+1/2'
'x+1/2, y+1/2, z'
'-x+1/2, y+1/2, -z+1/2'
'-x, -y, -z'
'x, -y, z-1/2'
'-x+1/2, -y+1/2, -z'
'x+1/2, -y+1/2, z-1/2'

loop_
_atom_site_label
_atom_site_fract_x
_atom_site_fract_y
_atom_site_fract_z
_atom_site_U_iso_or_equiv
_atom_site_adp_type
_atom_site_calc_flag
_atom_site_refinement_flags
_atom_site_occupancy
_atom_site_type_symbol
S1 0.2542(3) 0.1878(6) 0.25028(19) 0.0167(12) Uani d . 1 S
S2 0.2080(4) 0.4375(5) 0.0800(3) 0.0208(9) Uani d . 1 S
S3 0.0000 0.4426(8) 0.2500 0.0247(16) Uani d S 1 S
S4 0.5000 0.4324(8) 0.2500 0.0218(15) Uani d S 1 S
S5 0.0436(4) 0.1877(5) 0.4239(3) 0.0235(10) Uani d . 1 S
Ga1 0.10272(13) 0.31066(15) 0.16745(10) 0.0179(5) Uani d . 1 Ga
Ga2 0.14382(13) 0.06425(16) 0.33286(9) 0.0171(5) Uani d . 1 Ga
Rb1 0.46325(15) 0.1874(2) 0.10626(10) 0.0290(5) Uani d . 1 Rb
Rb2 0.28585(16) 0.4385(2) 0.39527(11) 0.0296(6) Uani d . 1 Rb

loop_
_atom_site_aniso_label
_atom_site_aniso_U_11
_atom_site_aniso_U_22
_atom_site_aniso_U_33
_atom_site_aniso_U_12
_atom_site_aniso_U_13
_atom_site_aniso_U_23
S1 0.020(2) 0.009(3) 0.021(2) 0.0006(10) 0.0030(19) 0.0016(11)
S2 0.0225(17) 0.025(2) 0.0145(18) -0.0084(15) 0.0028(14) -0.0009(18)
S3 0.019(3) 0.035(4) 0.022(3) 0.000 0.007(2) 0.000
S4 0.014(3) 0.031(4) 0.019(3) 0.000 0.001(2) 0.000
S5 0.0247(19) 0.024(2) 0.022(2) 0.0082(15) 0.0042(15) 0.0011(19)
Ga1 0.0178(8) 0.0185(9) 0.0176(8) -0.0012(6) 0.0035(6) 0.0008(7)
Ga2 0.0168(8) 0.0169(9) 0.0175(8) 0.0013(5) 0.0029(6) 0.0000(6)
Rb1 0.0312(9) 0.0326(11) 0.0233(10) -0.0067(7) 0.0047(7) 0.0000(8)
Rb2 0.0303(9) 0.0325(11) 0.0258(10) 0.0067(7) 0.0039(7) -0.0001(8)

loop_
_atom_type_symbol
_atom_type_description
_atom_type_scat_dispersion_real
_atom_type_scat_dispersion_imag
_atom_type_scat_source
S S 0.1246 0.1234 'International Tables Vol C Tables 4.2.6.8 and 6.1.1.4'
Ga Ga 0.2307 1.6083 'International Tables Vol C Tables 4.2.6.8 and 6.1.1.4'
Rb Rb -0.9393 2.9676 'International Tables Vol C Tables 4.2.6.8 and 6.1.1.4'

loop_
_geom_angle_atom_site_label_1
_geom_angle_atom_site_label_2
_geom_angle_atom_site_label_3
_geom_angle_site_symmetry_1
_geom_angle_site_symmetry_3
_geom_angle
Ga2 S1 Ga1 . . 105.35(16)
Ga2 S1 Rb1 . . 145.0(3)
Ga1 S1 Rb1 . . 95.88(15)
Ga2 S1 Rb1 . 2_655 96.16(15)
Ga1 S1 Rb1 . 2_655 145.3(3)
Rb1 S1 Rb1 . 2_655 80.45(12)
Ga2 S1 Rb2 . 4_545 85.1(2)
Ga1 S1 Rb2 . 4_545 93.88(16)
Rb1 S1 Rb2 . 4_545 65.79(10)
Rb1 S1 Rb2 2_655 4_545 115.10(15)
Ga2 S1 Rb2 . . 94.28(15)
Ga1 S1 Rb2 . . 85.0(2)
Rb1 S1 Rb2 . . 115.27(15)
Rb1 S1 Rb2 2_655 . 66.26(10)
Rb2 S1 Rb2 4_545 . 178.54(9)
Ga2 S2 Ga1 4 . 109.66(19)
Ga2 S2 Rb2 4 6_565 91.94(17)
Ga1 S2 Rb2 . 6_565 158.40(19)
Ga2 S2 Rb1 4 7 158.38(18)
Ga1 S2 Rb1 . 7 91.96(15)
Rb2 S2 Rb1 6_565 7 66.44(12)
Ga2 S2 Rb1 4 . 86.52(17)
Ga1 S2 Rb1 . . 86.42(18)
Rb2 S2 Rb1 6_565 . 95.23(15)
Rb1 S2 Rb1 7 . 95.14(15)
Ga2 S2 Rb1 4 3_455 86.67(19)
Ga1 S2 Rb1 . 3_455 86.29(16)
Rb2 S2 Rb1 6_565 3_455 95.17(17)
Rb1 S2 Rb1 7 3_455 94.95(14)
Rb1 S2 Rb1 . 3_455 167.74(14)
Ga1 S3 Ga1 . 2 105.0(4)
Ga1 S3 Rb1 . 4 145.04(12)
Ga1 S3 Rb1 2 4 96.21(13)
Ga1 S3 Rb1 . 3_455 96.21(13)
Ga1 S3 Rb1 2 3_455 145.04(12)
Rb1 S3 Rb1 4 3_455 80.8(2)
Ga1 S3 Rb2 . 2 94.16(14)
Ga1 S3 Rb2 2 2 84.96(12)
Rb1 S3 Rb2 4 2 115.44(18)
Rb1 S3 Rb2 3_455 2 65.77(10)
Ga1 S3 Rb2 . . 84.96(12)
Ga1 S3 Rb2 2 . 94.16(14)
Rb1 S3 Rb2 4 . 65.77(10)
Rb1 S3 Rb2 3_455 . 115.44(18)
Rb2 S3 Rb2 2 . 178.5(3)
Ga2 S4 Ga2 3 4 105.2(3)
Ga2 S4 Rb1 3 . 145.46(12)
Ga2 S4 Rb1 4 . 95.86(13)
Ga2 S4 Rb1 3 2_655 95.86(13)
Ga2 S4 Rb1 4 2_655 145.46(12)
Rb1 S4 Rb1 . 2_655 80.7(2)
Ga2 S4 Rb2 3 2_655 84.79(12)
Ga2 S4 Rb2 4 2_655 93.93(14)
Rb1 S4 Rb2 . 2_655 66.44(10)
Rb1 S4 Rb2 2_655 2_655 115.33(17)
Ga2 S4 Rb2 3 . 93.93(14)
Ga2 S4 Rb2 4 . 84.79(12)
Rb1 S4 Rb2 . . 115.33(17)
Rb1 S4 Rb2 2_655 . 66.44(10)
Rb2 S4 Rb2 2_655 . 177.9(3)
Ga2 S5 Ga1 . 2 105.66(19)
Ga2 S5 Rb2 . 7_556 92.91(15)
Ga1 S5 Rb2 2 7_556 161.43(18)
Ga2 S5 Rb1 . 8_456 160.98(19)
Ga1 S5 Rb1 2 8_456 93.35(17)
Rb2 S5 Rb1 7_556 8_456 68.08(12)
Ga2 S5 Rb2 . 3_445 86.04(18)
Ga1 S5 Rb2 2 3_445 85.62(17)
Rb2 S5 Rb2 7_556 3_445 95.65(15)
Rb1 S5 Rb2 8_456 3_445 95.36(15)
Ga2 S5 Rb2 . . 86.14(16)
Ga1 S5 Rb2 2 . 86.04(18)
Rb2 S5 Rb2 7_556 . 95.60(14)
Rb1 S5 Rb2 8_456 . 95.58(17)
Rb2 S5 Rb2 3_445 . 166.60(14)
S1 Ga1 S3 . . 112.65(17)
S1 Ga1 S5 . 2 111.1(2)
S3 Ga1 S5 . 2 110.72(17)
S1 Ga1 S2 . . 107.31(17)
S3 Ga1 S2 . . 107.2(2)
S5 Ga1 S2 2 . 107.61(17)
S1 Ga1 Rb2 . . 60.04(16)
S3 Ga1 Rb2 . . 60.04(9)
S5 Ga1 Rb2 2 . 155.81(13)
S2 Ga1 Rb2 . . 96.58(14)
S1 Ga1 Rb1 . 7 123.75(13)
S3 Ga1 Rb1 . 7 123.48(12)
S5 Ga1 Rb1 2 7 53.18(13)
S2 Ga1 Rb1 . 7 54.43(12)
Rb2 Ga1 Rb1 . 7 151.01(7)
S1 Ga1 Rb2 . 4_545 53.82(15)
S3 Ga1 Rb2 . 4_545 149.91(18)
S5 Ga1 Rb2 2 4_545 61.61(15)
S2 Ga1 Rb2 . 4_545 102.73(16)
Rb2 Ga1 Rb2 . 4_545 113.86(7)
Rb1 Ga1 Rb2 7 4_545 77.17(6)
S1 Ga2 S4 . 3_445 112.69(17)
S1 Ga2 S5 . . 110.6(2)
S4 Ga2 S5 3_445 . 110.92(16)
S1 Ga2 S2 . 4_545 107.36(17)
S4 Ga2 S2 3_445 4_545 107.3(2)
S5 Ga2 S2 . 4_545 107.71(17)
S1 Ga2 Rb2 . 4_545 59.98(15)
S4 Ga2 Rb2 3_445 4_545 60.13(9)
S5 Ga2 Rb2 . 4_545 155.54(12)
S2 Ga2 Rb2 4_545 4_545 96.75(15)
S1 Ga2 Rb2 . 7_556 123.55(12)
S4 Ga2 Rb2 3_445 7_556 123.64(13)
S5 Ga2 Rb2 . 7_556 53.45(12)
S2 Ga2 Rb2 4_545 7_556 54.26(14)
Rb2 Ga2 Rb2 4_545 7_556 151.01(6)
S1 Ga2 Rb2 . 3_445 149.42(12)
S4 Ga2 Rb2 3_445 3_445 53.75(8)
S5 Ga2 Rb2 . 3_445 61.37(15)
S2 Ga2 Rb2 4_545 3_445 103.08(16)
Rb2 Ga2 Rb2 4_545 3_445 113.86(10)
Rb2 Ga2 Rb2 7_556 3_445 77.40(11)
S5 Rb1 S3 8 3_545 146.70(13)
S5 Rb1 S4 8 . 103.73(15)
S3 Rb1 S4 3_545 . 99.23(13)
S5 Rb1 S1 8 . 147.00(16)
S3 Rb1 S1 3_545 . 65.39(14)
S4 Rb1 S1 . . 65.30(14)
S5 Rb1 S2 8 7 67.08(14)
S3 Rb1 S2 3_545 7 104.40(15)
S4 Rb1 S2 . 7 146.93(11)
S1 Rb1 S2 . 7 104.30(13)
S5 Rb1 S1 8 2_655 103.39(14)
S3 Rb1 S1 3_545 2_655 65.23(14)
S4 Rb1 S1 . 2_655 65.15(14)
S1 Rb1 S1 . 2_655 99.55(12)
S2 Rb1 S1 7 2_655 146.69(12)
S5 Rb1 Rb2 8 4_545 123.47(12)
S3 Rb1 Rb2 3_545 4_545 57.89(11)
S4 Rb1 Rb2 . 4_545 123.05(11)
S1 Rb1 Rb2 . 4_545 57.75(11)
S2 Rb1 Rb2 7 4_545 56.39(10)
S1 Rb1 Rb2 2_655 4_545 123.12(14)
S5 Rb1 S2 8 . 84.93(15)
S3 Rb1 S2 3_545 . 127.47(12)
S4 Rb1 S2 . . 62.32(13)
S1 Rb1 S2 . . 62.25(13)
S2 Rb1 S2 7 . 84.86(15)
S1 Rb1 S2 2_655 . 127.27(16)
Rb2 Rb1 S2 4_545 . 90.04(14)
S5 Rb1 Rb2 8 2_655 55.81(11)
S3 Rb1 Rb2 3_545 2_655 122.63(12)
S4 Rb1 Rb2 . 2_655 57.54(10)
S1 Rb1 Rb2 . 2_655 122.84(14)
S2 Rb1 Rb2 7 2_655 122.89(11)
S1 Rb1 Rb2 2_655 2_655 57.39(12)
Rb2 Rb1 Rb2 4_545 2_655 179.28(8)
S2 Rb1 Rb2 . 2_655 89.94(16)
S5 Rb1 S2 8 3_545 84.74(14)
S3 Rb1 S2 3_545 3_545 62.13(12)
S4 Rb1 S2 . 3_545 126.88(12)
S1 Rb1 S2 . 3_545 127.36(16)
S2 Rb1 S2 7 3_545 85.05(14)
S1 Rb1 S2 2_655 3_545 61.90(13)
Rb2 Rb1 S2 4_545 3_545 90.16(16)
S2 Rb1 S2 . 3_545 167.74(14)
Rb2 Rb1 S2 2_655 3_545 89.70(14)
S5 Rb1 Ga1 8 7 33.47(9)
S3 Rb1 Ga1 3_545 7 130.66(11)
S4 Rb1 Ga1 . 7 130.10(11)
S1 Rb1 Ga1 . 7 130.66(10)
S2 Rb1 Ga1 7 7 33.61(9)
S1 Rb1 Ga1 2_655 7 129.79(10)
Rb2 Rb1 Ga1 4_545 7 90.00(9)
S2 Rb1 Ga1 . 7 83.83(11)
Rb2 Rb1 Ga1 2_655 7 89.28(9)
S2 Rb1 Ga1 3_545 7 83.91(11)
S5 Rb1 Rb1 8 2_655 145.93(11)
S3 Rb1 Rb1 3_545 2_655 49.61(11)
S4 Rb1 Rb1 . 2_655 49.63(10)
S1 Rb1 Rb1 . 2_655 49.92(10)
S2 Rb1 Rb1 7 2_655 146.99(9)
S1 Rb1 Rb1 2_655 2_655 49.63(10)
Rb2 Rb1 Rb1 4_545 2_655 90.60(9)
S2 Rb1 Rb1 . 2_655 96.38(11)
Rb2 Rb1 Rb1 2_655 2_655 90.12(9)
S2 Rb1 Rb1 3_545 2_655 95.87(11)
Ga1 Rb1 Rb1 7 2_655 179.36(6)
S5 Rb2 S2 7_556 6_566 67.44(14)
S5 Rb2 S1 7_556 4 147.42(12)
S2 Rb2 S1 6_566 4 103.87(15)
S5 Rb2 S1 7_556 . 102.77(14)
S2 Rb2 S1 6_566 . 147.08(14)
S1 Rb2 S1 4 . 99.80(11)
S5 Rb2 S3 7_556 . 147.30(14)
S2 Rb2 S3 6_566 . 103.75(14)
S1 Rb2 S3 4 . 64.22(16)
S1 Rb2 S3 . . 66.80(16)
S5 Rb2 S4 7_556 . 102.71(13)
S2 Rb2 S4 6_566 . 147.29(17)
S1 Rb2 S4 4 . 66.92(16)
S1 Rb2 S4 . . 64.09(15)
S3 Rb2 S4 . . 99.90(11)
S5 Rb2 Rb1 7_556 4 124.61(11)
S2 Rb2 Rb1 6_566 4 57.17(11)
S1 Rb2 Rb1 4 4 56.46(10)
S1 Rb2 Rb1 . 4 123.13(12)
S3 Rb2 Rb1 . 4 56.34(14)
S4 Rb2 Rb1 . 4 123.38(15)
S5 Rb2 Rb1 7_556 2_655 56.11(10)
S2 Rb2 Rb1 6_566 2_655 123.55(13)
S1 Rb2 Rb1 4 2_655 122.94(11)
S1 Rb2 Rb1 . 2_655 56.35(11)
S3 Rb2 Rb1 . 2_655 123.14(16)
S4 Rb2 Rb1 . 2_655 56.02(13)
Rb1 Rb2 Rb1 4 2_655 179.28(8)
S5 Rb2 S5 7_556 3 84.35(15)
S2 Rb2 S5 6_566 3 84.47(15)
S1 Rb2 S5 4 3 63.26(13)
S1 Rb2 S5 . 3 127.03(12)
S3 Rb2 S5 . 3 127.27(18)
S4 Rb2 S5 . 3 63.16(14)
Rb1 Rb2 S5 4 3 90.27(15)
Rb1 Rb2 S5 2_655 3 89.76(14)
S5 Rb2 S5 7_556 . 84.40(14)
S2 Rb2 S5 6_566 . 84.51(15)
S1 Rb2 S5 4 . 127.14(13)
S1 Rb2 S5 . . 62.90(12)
S3 Rb2 S5 . . 63.10(15)
S4 Rb2 S5 . . 126.76(17)
Rb1 Rb2 S5 4 . 90.14(14)
Rb1 Rb2 S5 2_655 . 90.00(15)
S5 Rb2 S5 3 . 166.60(14)
S5 Rb2 Ga2 7_556 4 136.56(10)
S2 Rb2 Ga2 6_566 4 137.47(15)
S1 Rb2 Ga2 4 4 34.96(8)
S1 Rb2 Ga2 . 4 71.77(11)
S3 Rb2 Ga2 . 4 71.82(11)
S4 Rb2 Ga2 . 4 35.09(10)
Rb1 Rb2 Ga2 4 4 89.81(10)
Rb1 Rb2 Ga2 2_655 4 89.53(10)
S5 Rb2 Ga2 3 4 68.31(11)
S5 Rb2 Ga2 . 4 125.08(11)
S5 Rb2 Ga1 7_556 . 136.45(12)
S2 Rb2 Ga1 6_566 . 137.36(12)
S1 Rb2 Ga1 4 . 71.83(12)
S1 Rb2 Ga1 . . 34.92(8)
S3 Rb2 Ga1 . . 35.01(11)
S4 Rb2 Ga1 . . 71.79(11)
Rb1 Rb2 Ga1 4 . 89.75(11)
Rb1 Rb2 Ga1 2_655 . 89.64(11)
S5 Rb2 Ga1 3 . 125.32(10)
S5 Rb2 Ga1 . . 68.07(10)
Ga2 Rb2 Ga1 4 . 57.01(8)

loop_
_geom_bond_atom_site_label_1
_geom_bond_atom_site_label_2
_geom_bond_site_symmetry_2
_geom_bond_distance
_geom_bond_publ_flag
S1 Ga2 . 2.263(5) ?
S1 Ga1 . 2.263(5) ?
S1 Rb1 . 3.370(5) ?
S1 Rb1 2_655 3.384(6) ?
S1 Rb2 4_545 3.419(6) ?
S1 Rb2 . 3.424(6) ?
S2 Ga2 4 2.296(5) ?
S2 Ga1 . 2.300(5) ?
S2 Rb2 6_565 3.350(6) ?
S2 Rb1 7 3.380(6) ?
S2 Rb1 . 3.717(7) ?
S2 Rb1 3_455 3.734(7) ?
S3 Ga1 . 2.268(6) ?
S3 Ga1 2 2.268(6) ?
S3 Rb1 4 3.365(7) ?
S3 Rb1 3_455 3.365(7) ?
S3 Rb2 2 3.425(5) ?
S3 Rb2 . 3.425(5) ?
S4 Ga2 3 2.271(6) ?
S4 Ga2 4 2.271(6) ?
S4 Rb1 . 3.366(7) ?
S4 Rb1 2_655 3.366(7) ?
S4 Rb2 2_655 3.425(4) ?
S4 Rb2 . 3.425(4) ?
S5 Ga2 . 2.288(5) ?
S5 Ga1 2 2.294(5) ?
S5 Rb2 7_556 3.318(6) ?
S5 Rb1 8_456 3.330(6) ?
S5 Rb2 3_445 3.728(7) ?
S5 Rb2 . 3.731(7) ?
Ga1 S1 . 2.263(5) y
Ga1 S3 2 2.268(6) y
Ga1 S5 2 2.294(5) y
Ga1 S2 . 2.300(5) y
Ga1 Rb2 . 3.938(5) ?
Ga1 Rb1 7 4.152(5) ?
Ga1 Rb2 4_545 4.226(6) ?
Ga2 S1 . 2.263(5) y
Ga2 S4 3_445 2.271(6) y
Ga2 S5 . 2.288(5) y
Ga2 S2 4_545 2.296(5) y
Ga2 Rb2 4_545 3.934(4) ?
Ga2 Rb2 7_556 4.125(5) ?
Ga2 Rb2 3_445 4.237(6) ?
Rb1 S5 8 3.330(6) y
Rb1 S3 3_545 3.365(7) y
Rb1 S4 . 3.366(7) y
Rb1 S1 . 3.370(5) y
Rb1 S2 7 3.380(6) y
Rb1 S1 2_655 3.384(6) y
Rb1 Rb2 4_545 3.687(5) ?
Rb1 Rb2 2_655 3.721(5) ?
Rb1 S2 . 3.717(7) y
Rb1 S2 3_545 3.734(7) y
Rb1 Ga1 7 4.152(5) ?
Rb1 Rb1 2_655 4.361(6) ?
Rb2 S5 7_556 3.318(6) y
Rb2 S2 6_566 3.350(6) y
Rb2 S1 4 3.419(6) y
Rb2 S1 . 3.424(6) y
Rb2 S3 2 3.425(5) y
Rb2 S4 . 3.425(4) y
Rb2 Rb1 4 3.687(5) ?
Rb2 Rb1 2_655 3.721(5) ?
Rb2 S5 3 3.728(7) y
Rb2 S5 . 3.731(7) y
Rb2 Ga2 4 3.934(4) ?
